data_2216920
loop_
_publ_author_name
'Soleimannejad, Janet'
'Aghabozorg, Hossein'
'Motyeian, Elham'
'Ghadermazi, Mohammad'
'Attar Gharamaleki, Jafar'
'Adams, Harry'

_publ_section_title
;Propane-1,3-diaminium--2-carboxypyridine-6-carboxylate--pyridine-2,6-dicarboxylic
 acid--water (1/2/2/8)
;
_journal_coeditor_code BQ2048
_journal_issue 1
_journal_name_full 'Acta Crystallographica Section E'
_journal_page_first o231
_journal_page_last o232
_journal_paper_doi 10.1107/S1600536807065270
_journal_volume 64
_journal_year 2008
_chemical_formula_iupac 'C3 H12 N2 2+, 2C7 H4 N O4 -, 2C7 H5 N O4, 8H2 O'
_chemical_formula_moiety 'C3 H12 N2 2+, 2(C7 H4 N O4 -), 2(C7 H5 N O4), 8(H2 O)'
_chemical_formula_sum 'C31 H46 N6 O24'
_chemical_formula_weight 886.73
_chemical_name_systematic
;
Propane-1,3-diaminium--2-carboxypyridine-6-carboxylate--
pyridine-2,6-dicarboxylic acid--water (1/2/2/8)
;
_space_group_IT_number 14
_symmetry_cell_setting monoclinic
_symmetry_space_group_name_Hall '-P 2ybc'
_symmetry_space_group_name_H-M 'P 1 21/c 1'
_atom_sites_solution_hydrogens geom
_atom_sites_solution_primary direct
_atom_sites_solution_secondary difmap
_audit_creation_method SHELXL-97
_cell_angle_alpha 90.00
_cell_angle_beta 99.9140(10)
_cell_angle_gamma 90.00
_cell_formula_units_Z 4
_cell_length_a 13.5425(2)
_cell_length_b 13.5237(2)
_cell_length_c 21.7538(3)
_cell_measurement_reflns_used 9156
_cell_measurement_temperature 150(2)
_cell_measurement_theta_max 29.12
_cell_measurement_theta_min 2.44
_cell_volume 3924.60(10)
_computing_cell_refinement 'SAINT (Bruker, 1998)'
_computing_data_collection 'SMART (Bruker, 1998)'
_computing_data_reduction 'SAINT (Bruker, 1998)'
_computing_molecular_graphics 'SHELXTL (Bruker, 2005)'
_computing_publication_material 'SHELXTL (Bruker, 2005)'
_computing_structure_refinement 'SHELXL97 (Sheldrick, 1997)'
_computing_structure_solution 'SHELXS97 (Sheldrick, 1997)'
_diffrn_ambient_temperature 150(2)
_diffrn_detector_area_resol_mean 100
_diffrn_measured_fraction_theta_full 1.000
_diffrn_measured_fraction_theta_max 1.000
_diffrn_measurement_device_type 'Bruker SMART 1000'
_diffrn_measurement_method '\w scans'
_diffrn_radiation_monochromator graphite
_diffrn_radiation_source 'fine-focus sealed tube'
_diffrn_radiation_type MoK\a
_diffrn_radiation_wavelength 0.71073
_diffrn_reflns_av_R_equivalents 0.0537
_diffrn_reflns_av_sigmaI/netI 0.0379
_diffrn_reflns_limit_h_max 17
_diffrn_reflns_limit_h_min -17
_diffrn_reflns_limit_k_max 17
_diffrn_reflns_limit_k_min -17
_diffrn_reflns_limit_l_max 28
_diffrn_reflns_limit_l_min -28
_diffrn_reflns_number 56174
_diffrn_reflns_theta_full 25.00
_diffrn_reflns_theta_max 27.50
_diffrn_reflns_theta_min 1.53
_diffrn_standards_decay_% 0
_diffrn_standards_number 0
_exptl_absorpt_coefficient_mu 0.131
_exptl_absorpt_correction_T_max 0.9845
_exptl_absorpt_correction_T_min 0.9668
_exptl_absorpt_correction_type multi-scan
_exptl_absorpt_process_details '(SADABS; Bruker, 1998)'
_exptl_crystal_colour colourless
_exptl_crystal_density_diffrn 1.501
_exptl_crystal_density_method 'not measured'
_exptl_crystal_description block
_exptl_crystal_F_000 1864
_exptl_crystal_size_max 0.26
_exptl_crystal_size_mid 0.12
_exptl_crystal_size_min 0.12
_refine_diff_density_max 0.843
_refine_diff_density_min -0.510
_refine_ls_extinction_method none
_refine_ls_goodness_of_fit_ref 1.022
_refine_ls_hydrogen_treatment constr
_refine_ls_matrix_type full
_refine_ls_number_parameters 550
_refine_ls_number_reflns 9031
_refine_ls_number_restraints 0
_refine_ls_restrained_S_all 1.022
_refine_ls_R_factor_all 0.0733
_refine_ls_R_factor_gt 0.0507
_refine_ls_shift/su_max 0.000
_refine_ls_shift/su_mean 0.000
_refine_ls_structure_factor_coef Fsqd
_refine_ls_weighting_details 'calc w=1/[\s^2^(Fo^2^)+(0.0592P)^2^+3.5811P] where P=(Fo^2^+2Fc^2^)/3'
_refine_ls_weighting_scheme calc
_refine_ls_wR_factor_gt 0.1242
_refine_ls_wR_factor_ref 0.1391
_reflns_number_gt 6702
_reflns_number_total 9031
_reflns_threshold_expression >2sigma(I)
_cod_data_source_file bq2048.cif
_cod_data_source_block I
_cod_original_sg_symbol_H-M P21/c
_cod_database_code 2216920
_cod_database_fobs_code 2216920

loop_
_symmetry_equiv_pos_as_xyz
'x, y, z'
'-x, y+1/2, -z+1/2'
'-x, -y, -z'
'x, -y-1/2, z-1/2'

loop_
_atom_site_type_symbol
_atom_site_label
_atom_site_fract_x
_atom_site_fract_y
_atom_site_fract_z
_atom_site_U_iso_or_equiv
_atom_site_adp_type
_atom_site_calc_flag
_atom_site_refinement_flags
_atom_site_occupancy
O O1 0.90840(11) 0.77843(12) 0.54180(7) 0.0254(3) Uani d . 1
O O2 0.74609(11) 0.79981(11) 0.51063(7) 0.0249(3) Uani d . 1
H H2A 0.6958 0.8087 0.4748 0.030 Uiso d R 1
O O3 0.60302(12) 0.87473(13) 0.31596(7) 0.0307(4) Uani d . 1
O O4 0.68349(11) 0.88557(12) 0.23488(7) 0.0262(3) Uani d . 1
O O5 0.18211(12) 0.78608(13) -0.00659(7) 0.0320(4) Uani d . 1
H H5AA 0.2027 0.7723 -0.0453 0.038 Uiso d R 1
O O6 0.33622(12) 0.84668(13) 0.02551(7) 0.0292(4) Uani d . 1
O O7 0.45325(11) 0.89020(13) 0.23505(7) 0.0298(4) Uani d . 1
H H7A 0.5096 0.8838 0.2675 0.036 Uiso d R 1
O O8 0.35911(12) 0.86950(14) 0.30873(7) 0.0333(4) Uani d . 1
O O9 0.15292(11) 0.52710(12) -0.01050(6) 0.0245(3) Uani d . 1
H H9A 0.1799 0.5233 -0.0480 0.029 Uiso d R 1
O O10 0.31288(12) 0.55101(13) 0.03474(7) 0.0315(4) Uani d . 1
O O11 0.39207(11) 0.63847(12) 0.24320(6) 0.0262(3) Uani d . 1
H H11A 0.4456 0.6339 0.2776 0.031 Uiso d R 1
O O12 0.28767(11) 0.61399(11) 0.31033(6) 0.0235(3) Uani d . 1
O O13 0.46668(11) 0.12691(14) 0.17039(7) 0.0322(4) Uani d . 1
O O14 0.37185(11) 0.11228(12) 0.24412(6) 0.0258(3) Uani d . 1
O O15 0.02539(11) 0.06135(12) 0.19062(7) 0.0255(3) Uani d . 1
O O16 -0.04375(11) 0.02480(12) 0.09246(6) 0.0248(3) Uani d . 1
H H16A -0.1019 0.0061 0.1086 0.030 Uiso d R 1
O O17 0.18876(11) 0.09699(12) 0.28868(7) 0.0263(3) Uani d . 1
H H17A 0.1416 0.0806 0.2525 0.032 Uiso d R 1
H H17B 0.2490 0.1058 0.2726 0.032 Uiso d R 1
O O18 0.85758(12) 0.72397(12) 0.65729(7) 0.0276(3) Uani d . 1
H H18B 0.8642 0.7497 0.6176 0.033 Uiso d R 1
H H18A 0.8308 0.7822 0.6725 0.033 Uiso d R 1
O O19 0.55978(12) 0.80178(13) 0.42843(7) 0.0337(4) Uani d . 1
H H19B 0.6221 0.8311 0.4244 0.040 Uiso d R 1
H H19A 0.5239 0.7533 0.4019 0.040 Uiso d R 1
O O20 0.20445(14) 0.74513(13) -0.11979(8) 0.0385(4) Uani d . 1
H H20B 0.2437 0.7866 -0.1413 0.046 Uiso d R 1
H H20A 0.2206 0.6770 -0.1216 0.046 Uiso d R 1
O O21 0.42936(12) 0.54219(13) -0.06159(7) 0.0338(4) Uani d . 1
H H21B 0.3970 0.5418 -0.0262 0.041 Uiso d R 1
H H21A 0.4678 0.6011 -0.0607 0.041 Uiso d R 1
O O22 0.22400(13) 0.53350(13) -0.11351(7) 0.0348(4) Uani d . 1
H H22A 0.2948 0.5373 -0.1021 0.042 Uiso d R 1
H H22B 0.2014 0.4911 -0.1479 0.042 Uiso d R 1
O O23 0.42837(14) 0.89677(16) -0.07328(8) 0.0464(5) Uani d . 1
H H23B 0.3852 0.8938 -0.0432 0.056 Uiso d R 1
H H23A 0.3866 0.8866 -0.1125 0.056 Uiso d R 1
O O24 -0.20133(11) -0.03538(11) 0.13049(7) 0.0236(3) Uani d . 1
H H24B -0.1884 -0.1000 0.1470 0.028 Uiso d R 1
H H24A -0.2294 0.0031 0.1597 0.028 Uiso d R 1
C C1 0.83900(16) 0.79459(15) 0.49983(9) 0.0200(4) Uani d . 1
C C2 0.85368(15) 0.80829(15) 0.43368(9) 0.0187(4) Uani d . 1
C C3 0.94700(16) 0.79837(15) 0.41643(10) 0.0213(4) Uani d . 1
H H3 1.0049 0.7844 0.4465 0.026 Uiso calc R 1
C C4 0.95318(17) 0.80945(16) 0.35423(10) 0.0244(5) Uani d . 1
H H4 1.0156 0.8019 0.3405 0.029 Uiso calc R 1
C C5 0.86744(16) 0.83174(15) 0.31202(10) 0.0222(4) Uani d . 1
H H5 0.8702 0.8397 0.2690 0.027 Uiso calc R 1
C C6 0.77715(16) 0.84232(15) 0.33360(9) 0.0196(4) Uani d . 1
C C7 0.68120(16) 0.86929(16) 0.29052(9) 0.0223(4) Uani d . 1
C C8 0.25328(15) 0.82141(16) 0.03516(9) 0.0207(4) Uani d . 1
C C9 0.22600(15) 0.82952(15) 0.09889(9) 0.0179(4) Uani d . 1
C C10 0.12850(15) 0.81571(15) 0.10843(9) 0.0199(4) Uani d . 1
H H10 0.0767 0.7994 0.0747 0.024 Uiso calc R 1
C C11 0.10811(15) 0.82621(15) 0.16848(10) 0.0215(4) Uani d . 1
H H11 0.0417 0.8191 0.1765 0.026 Uiso calc R 1
C C12 0.18632(16) 0.84712(15) 0.21610(10) 0.0212(4) Uani d . 1
H H12 0.1748 0.8543 0.2577 0.025 Uiso calc R 1
C C13 0.28225(15) 0.85764(15) 0.20248(9) 0.0193(4) Uani d . 1
C C14 0.36955(16) 0.87368(16) 0.25443(10) 0.0228(4) Uani d . 1
C C15 0.22408(15) 0.54705(16) 0.03722(9) 0.0209(4) Uani d . 1
C C16 0.18464(15) 0.56360(15) 0.09693(9) 0.0177(4) Uani d . 1
C C17 0.08312(15) 0.55850(15) 0.09973(10) 0.0204(4) Uani d . 1
H H17 0.0350 0.5465 0.0633 0.024 Uiso calc R 1
C C18 0.05401(16) 0.57144(16) 0.15715(10) 0.0224(4) Uani d . 1
H H18 -0.0148 0.5680 0.1608 0.027 Uiso calc R 1
C C19 0.12607(15) 0.58934(15) 0.20898(9) 0.0197(4) Uani d . 1
H H19 0.1079 0.5973 0.2490 0.024 Uiso calc R 1
C C20 0.22577(15) 0.59546(14) 0.20150(9) 0.0172(4) Uani d . 1
C C21 0.30780(15) 0.61719(15) 0.25620(9) 0.0190(4) Uani d . 1
C C22 0.38272(15) 0.11248(16) 0.18930(9) 0.0208(4) Uani d . 1
C C23 0.29575(15) 0.09393(14) 0.13742(9) 0.0178(4) Uani d . 1
C C24 0.30923(15) 0.08566(15) 0.07564(9) 0.0192(4) Uani d . 1
H H24 0.3738 0.0925 0.0647 0.023 Uiso calc R 1
C C25 0.22567(16) 0.06715(15) 0.03039(9) 0.0201(4) Uani d . 1
H H25 0.2320 0.0614 -0.0123 0.024 Uiso calc R 1
C C26 0.13305(16) 0.05727(15) 0.04837(9) 0.0197(4) Uani d . 1
H H26 0.0746 0.0452 0.0183 0.024 Uiso calc R 1
C C27 0.12751(15) 0.06546(14) 0.11150(9) 0.0173(4) Uani d . 1
C C28 0.03140(15) 0.05113(15) 0.13594(9) 0.0193(4) Uani d . 1
C C29 0.57849(17) 0.82728(18) 0.08483(10) 0.0278(5) Uani d . 1
H H29A 0.6472 0.8472 0.0803 0.033 Uiso calc R 1
H H29B 0.5371 0.8245 0.0427 0.033 Uiso calc R 1
C C30 0.58164(16) 0.72587(18) 0.11447(10) 0.0266(5) Uani d . 1
H H30A 0.6195 0.7297 0.1576 0.032 Uiso calc R 1
H H30B 0.6176 0.6798 0.0907 0.032 Uiso calc R 1
C C31 0.47782(16) 0.68576(17) 0.11606(10) 0.0255(5) Uani d . 1
H H31A 0.4435 0.7295 0.1422 0.031 Uiso calc R 1
H H31B 0.4385 0.6861 0.0733 0.031 Uiso calc R 1
N N1 0.76996(13) 0.82962(13) 0.39359(8) 0.0192(4) Uani d . 1
N N2 0.30298(13) 0.85093(12) 0.14479(8) 0.0185(3) Uani d . 1
N N3 0.25553(12) 0.58254(12) 0.14653(7) 0.0172(3) Uani d . 1
N N4 0.20715(12) 0.08387(12) 0.15546(7) 0.0172(3) Uani d . 1
N N5 0.53588(15) 0.90263(15) 0.12309(8) 0.0285(4) Uani d . 1
H H5A 0.4682 0.8858 0.1245 0.034 Uiso d R 1
H H5B 0.5770 0.9026 0.1631 0.034 Uiso d R 1
H H5C 0.5359 0.9684 0.1078 0.034 Uiso d R 1
N N6 0.48067(13) 0.58346(14) 0.14140(8) 0.0230(4) Uani d . 1
H H6A 0.5210 0.5842 0.1817 0.028 Uiso d R 1
H H6B 0.5084 0.5374 0.1161 0.028 Uiso d R 1
H H6C 0.4155 0.5676 0.1490 0.028 Uiso d R 1

loop_
_atom_site_aniso_label
_atom_site_aniso_U_11
_atom_site_aniso_U_22
_atom_site_aniso_U_33
_atom_site_aniso_U_12
_atom_site_aniso_U_13
_atom_site_aniso_U_23
O1 0.0257(8) 0.0309(9) 0.0189(7) 0.0012(6) 0.0019(6) 0.0031(6)
O2 0.0228(8) 0.0324(9) 0.0200(7) 0.0025(6) 0.0051(6) 0.0006(6)
O3 0.0221(8) 0.0496(11) 0.0201(8) -0.0014(7) 0.0027(6) -0.0003(7)
O4 0.0266(8) 0.0358(9) 0.0157(7) -0.0062(7) 0.0017(6) 0.0001(6)
O5 0.0288(9) 0.0478(11) 0.0183(8) -0.0069(7) 0.0008(6) -0.0078(7)
O6 0.0266(8) 0.0433(10) 0.0188(7) -0.0046(7) 0.0074(6) -0.0021(7)
O7 0.0195(8) 0.0508(11) 0.0184(7) -0.0055(7) 0.0007(6) -0.0019(7)
O8 0.0287(9) 0.0554(11) 0.0162(8) 0.0009(8) 0.0048(6) -0.0034(7)
O9 0.0243(8) 0.0328(9) 0.0156(7) -0.0044(6) 0.0007(6) -0.0031(6)
O10 0.0249(8) 0.0493(11) 0.0212(8) -0.0053(7) 0.0066(6) -0.0076(7)
O11 0.0165(7) 0.0465(10) 0.0151(7) -0.0009(7) 0.0014(6) -0.0020(7)
O12 0.0285(8) 0.0276(8) 0.0153(7) -0.0007(6) 0.0066(6) -0.0005(6)
O13 0.0181(8) 0.0608(12) 0.0173(7) -0.0034(7) 0.0022(6) 0.0041(7)
O14 0.0211(8) 0.0402(9) 0.0157(7) -0.0010(7) 0.0022(6) 0.0008(6)
O15 0.0225(8) 0.0363(9) 0.0187(7) -0.0022(6) 0.0065(6) -0.0048(6)
O16 0.0193(7) 0.0366(9) 0.0186(7) -0.0064(6) 0.0035(6) -0.0035(6)
O17 0.0251(8) 0.0379(9) 0.0163(7) -0.0009(7) 0.0050(6) -0.0014(6)
O18 0.0338(9) 0.0276(8) 0.0234(8) 0.0022(7) 0.0107(7) 0.0040(6)
O19 0.0290(9) 0.0442(10) 0.0285(9) 0.0022(7) 0.0061(7) -0.0040(7)
O20 0.0527(11) 0.0310(9) 0.0367(10) -0.0008(8) 0.0213(8) 0.0039(7)
O21 0.0350(9) 0.0400(10) 0.0301(9) -0.0047(8) 0.0156(7) -0.0063(7)
O22 0.0425(10) 0.0408(10) 0.0223(8) -0.0057(8) 0.0087(7) -0.0043(7)
O23 0.0338(10) 0.0815(15) 0.0254(9) 0.0036(10) 0.0095(7) 0.0090(9)
O24 0.0228(8) 0.0285(8) 0.0205(7) -0.0024(6) 0.0060(6) -0.0031(6)
C1 0.0236(11) 0.0171(10) 0.0190(10) -0.0004(8) 0.0035(8) 0.0001(8)
C2 0.0215(10) 0.0160(10) 0.0188(10) -0.0015(8) 0.0043(8) -0.0009(8)
C3 0.0209(10) 0.0189(10) 0.0237(10) 0.0004(8) 0.0027(8) 0.0010(8)
C4 0.0252(11) 0.0234(11) 0.0269(11) 0.0000(9) 0.0104(9) 0.0010(9)
C5 0.0275(11) 0.0213(11) 0.0192(10) -0.0028(8) 0.0075(8) -0.0014(8)
C6 0.0258(11) 0.0158(10) 0.0169(9) -0.0039(8) 0.0033(8) -0.0023(8)
C7 0.0236(11) 0.0239(11) 0.0188(10) -0.0064(8) 0.0019(8) -0.0028(8)
C8 0.0200(10) 0.0221(10) 0.0195(10) 0.0009(8) 0.0020(8) 0.0004(8)
C9 0.0208(10) 0.0155(9) 0.0176(9) 0.0003(8) 0.0037(8) 0.0009(8)
C10 0.0208(10) 0.0174(10) 0.0205(10) -0.0015(8) 0.0002(8) 0.0033(8)
C11 0.0177(10) 0.0205(10) 0.0275(11) 0.0004(8) 0.0072(8) 0.0035(8)
C12 0.0244(11) 0.0208(10) 0.0195(10) 0.0020(8) 0.0073(8) 0.0010(8)
C13 0.0218(10) 0.0183(10) 0.0180(10) -0.0006(8) 0.0034(8) 0.0001(8)
C14 0.0217(11) 0.0268(11) 0.0202(10) 0.0008(9) 0.0042(8) -0.0024(8)
C15 0.0222(11) 0.0224(10) 0.0180(10) -0.0022(8) 0.0030(8) -0.0009(8)
C16 0.0190(10) 0.0168(10) 0.0172(9) 0.0004(8) 0.0030(7) 0.0012(8)
C17 0.0197(10) 0.0174(10) 0.0226(10) -0.0009(8) -0.0004(8) 0.0002(8)
C18 0.0177(10) 0.0219(11) 0.0288(11) 0.0006(8) 0.0073(8) 0.0011(9)
C19 0.0206(10) 0.0192(10) 0.0211(10) 0.0010(8) 0.0083(8) 0.0001(8)
C20 0.0198(10) 0.0161(10) 0.0165(9) 0.0021(7) 0.0051(8) 0.0015(7)
C21 0.0222(10) 0.0188(10) 0.0166(9) 0.0027(8) 0.0053(8) -0.0003(8)
C22 0.0184(10) 0.0261(11) 0.0176(10) 0.0006(8) 0.0023(8) 0.0032(8)
C23 0.0198(10) 0.0162(10) 0.0171(9) 0.0002(8) 0.0023(8) 0.0009(8)
C24 0.0210(10) 0.0188(10) 0.0188(10) 0.0000(8) 0.0059(8) 0.0002(8)
C25 0.0272(11) 0.0190(10) 0.0146(9) -0.0025(8) 0.0049(8) -0.0005(8)
C26 0.0222(10) 0.0186(10) 0.0175(9) -0.0028(8) 0.0014(8) -0.0008(8)
C27 0.0192(10) 0.0149(9) 0.0179(9) 0.0002(7) 0.0036(8) 0.0010(7)
C28 0.0219(10) 0.0183(10) 0.0177(10) 0.0014(8) 0.0036(8) -0.0002(8)
C29 0.0225(11) 0.0417(14) 0.0202(10) -0.0082(10) 0.0064(9) -0.0055(10)
C30 0.0169(10) 0.0398(13) 0.0235(11) -0.0014(9) 0.0046(8) -0.0042(10)
C31 0.0187(10) 0.0327(12) 0.0249(11) 0.0005(9) 0.0033(8) 0.0008(9)
N1 0.0226(9) 0.0185(9) 0.0168(8) -0.0022(7) 0.0036(7) -0.0006(7)
N2 0.0205(9) 0.0185(8) 0.0171(8) 0.0006(7) 0.0043(7) 0.0010(7)
N3 0.0188(8) 0.0176(8) 0.0160(8) -0.0001(7) 0.0053(6) 0.0001(7)
N4 0.0183(8) 0.0179(8) 0.0153(8) 0.0010(6) 0.0028(6) 0.0002(6)
N5 0.0297(10) 0.0355(11) 0.0199(9) -0.0053(8) 0.0034(8) -0.0007(8)
N6 0.0186(9) 0.0329(10) 0.0181(8) 0.0010(7) 0.0052(7) -0.0035(7)

loop_
_atom_type_symbol
_atom_type_description
_atom_type_scat_dispersion_real
_atom_type_scat_dispersion_imag
_atom_type_scat_source
C C 0.0030 0.0020 'International Tables Vol C Tables 4.2.6.8 and 6.1.1.4'
H H 0.0000 0.0000 'International Tables Vol C Tables 4.2.6.8 and 6.1.1.4'
N N 0.0060 0.0030 'International Tables Vol C Tables 4.2.6.8 and 6.1.1.4'
O O 0.0110 0.0060 'International Tables Vol C Tables 4.2.6.8 and 6.1.1.4'

loop_
_geom_angle_atom_site_label_1
_geom_angle_atom_site_label_2
_geom_angle_atom_site_label_3
_geom_angle
C1 O2 H2A 115.5
C8 O5 H5AA 113.4
C14 O7 H7A 112.3
C15 O9 H9A 110.5
C21 O11 H11A 114.1
C28 O16 H16A 113.3
H17A O17 H17B 102.8
H18B O18 H18A 96.6
H19B O19 H19A 127.0
H20B O20 H20A 113.5
H21B O21 H21A 108.4
H22A O22 H22B 114.4
H23B O23 H23A 105.7
H24B O24 H24A 108.7
O1 C1 O2 120.96(18)
O1 C1 C2 122.15(19)
O2 C1 C2 116.88(17)
N1 C2 C3 123.70(18)
N1 C2 C1 114.54(17)
C3 C2 C1 121.76(18)
C4 C3 C2 117.9(2)
C4 C3 H3 121.1
C2 C3 H3 121.1
C3 C4 C5 119.3(2)
C3 C4 H4 120.4
C5 C4 H4 120.4
C4 C5 C6 118.98(19)
C4 C5 H5 120.5
C6 C5 H5 120.5
N1 C6 C5 122.19(19)
N1 C6 C7 115.94(18)
C5 C6 C7 121.87(18)
O4 C7 O3 125.2(2)
O4 C7 C6 119.12(19)
O3 C7 C6 115.69(18)
O6 C8 O5 125.11(19)
O6 C8 C9 121.12(18)
O5 C8 C9 113.76(18)
N2 C9 C10 123.73(18)
N2 C9 C8 114.79(17)
C10 C9 C8 121.48(18)
C9 C10 C11 118.47(19)
C9 C10 H10 120.8
C11 C10 H10 120.8
C12 C11 C10 118.49(19)
C12 C11 H11 120.8
C10 C11 H11 120.8
C11 C12 C13 119.14(19)
C11 C12 H12 120.4
C13 C12 H12 120.4
N2 C13 C12 123.32(19)
N2 C13 C14 116.79(18)
C12 C13 C14 119.84(18)
O8 C14 O7 125.4(2)
O8 C14 C13 121.05(19)
O7 C14 C13 113.53(17)
O10 C15 O9 124.74(19)
O10 C15 C16 122.26(18)
O9 C15 C16 113.00(17)
N3 C16 C17 123.50(18)
N3 C16 C15 114.34(17)
C17 C16 C15 122.16(18)
C18 C17 C16 118.13(19)
C18 C17 H17 120.9
C16 C17 H17 120.9
C19 C18 C17 119.23(19)
C19 C18 H18 120.4
C17 C18 H18 120.4
C18 C19 C20 118.65(18)
C18 C19 H19 120.7
C20 C19 H19 120.7
N3 C20 C19 123.04(18)
N3 C20 C21 115.83(17)
C19 C20 C21 121.13(17)
O12 C21 O11 124.91(19)
O12 C21 C20 118.92(18)
O11 C21 C20 116.17(17)
O14 C22 O13 124.81(19)
O14 C22 C23 121.27(18)
O13 C22 C23 113.92(17)
N4 C23 C24 123.43(18)
N4 C23 C22 115.11(17)
C24 C23 C22 121.44(18)
C25 C24 C23 118.21(18)
C25 C24 H24 120.9
C23 C24 H24 120.9
C26 C25 C24 119.01(18)
C26 C25 H25 120.5
C24 C25 H25 120.5
C25 C26 C27 118.46(19)
C25 C26 H26 120.8
C27 C26 H26 120.8
N4 C27 C26 123.16(18)
N4 C27 C28 114.39(17)
C26 C27 C28 122.43(18)
O15 C28 O16 124.19(19)
O15 C28 C27 122.74(18)
O16 C28 C27 113.06(17)
N5 C29 C30 111.50(17)
N5 C29 H29A 109.3
C30 C29 H29A 109.3
N5 C29 H29B 109.3
C30 C29 H29B 109.3
H29A C29 H29B 108.0
C29 C30 C31 112.13(19)
C29 C30 H30A 109.2
C31 C30 H30A 109.2
C29 C30 H30B 109.2
C31 C30 H30B 109.2
H30A C30 H30B 107.9
N6 C31 C30 112.15(18)
N6 C31 H31A 109.2
C30 C31 H31A 109.2
N6 C31 H31B 109.2
C30 C31 H31B 109.2
H31A C31 H31B 107.9
C6 N1 C2 117.92(18)
C13 N2 C9 116.79(17)
C20 N3 C16 117.42(17)
C23 N4 C27 117.72(16)
C29 N5 H5A 108.8
C29 N5 H5B 106.8
H5A N5 H5B 112.7
C29 N5 H5C 114.9
H5A N5 H5C 107.1
H5B N5 H5C 106.6
C31 N6 H6A 107.8
C31 N6 H6B 112.5
H6A N6 H6B 108.7
C31 N6 H6C 108.0
H6A N6 H6C 104.2
H6B N6 H6C 115.1

loop_
_geom_bond_atom_site_label_1
_geom_bond_atom_site_label_2
_geom_bond_distance
O1 C1 1.212(3)
O2 C1 1.321(2)
O2 H2A 0.9499
O3 C7 1.278(3)
O4 C7 1.236(2)
O5 C8 1.296(3)
O5 H5AA 0.9501
O6 C8 1.226(3)
O7 C14 1.295(3)
O7 H7A 0.9501
O8 C14 1.215(3)
O9 C15 1.317(2)
O9 H9A 0.9499
O10 C15 1.214(3)
O11 C21 1.255(2)
O11 H11A 0.9499
O12 C21 1.254(2)
O13 C22 1.289(2)
O14 C22 1.227(2)
O15 C28 1.214(2)
O16 C28 1.314(2)
O16 H16A 0.9500
O17 H17A 0.9500
O17 H17B 0.9499
O18 H18B 0.9501
O18 H18A 0.9499
O19 H19B 0.9501
O19 H19A 0.9500
O20 H20B 0.9502
O20 H20A 0.9501
O21 H21B 0.9500
O21 H21A 0.9500
O22 H22A 0.9500
O22 H22B 0.9500
O23 H23B 0.9500
O23 H23A 0.9499
O24 H24B 0.9500
O24 H24A 0.9501
C1 C2 1.498(3)
C2 N1 1.337(3)
C2 C3 1.385(3)
C3 C4 1.378(3)
C3 H3 0.9500
C4 C5 1.384(3)
C4 H4 0.9500
C5 C6 1.391(3)
C5 H5 0.9500
C6 N1 1.336(3)
C6 C7 1.510(3)
C8 C9 1.499(3)
C9 N2 1.345(3)
C9 C10 1.384(3)
C10 C11 1.388(3)
C10 H10 0.9500
C11 C12 1.377(3)
C11 H11 0.9500
C12 C13 1.389(3)
C12 H12 0.9500
C13 N2 1.335(3)
C13 C14 1.504(3)
C15 C16 1.504(3)
C16 N3 1.340(3)
C16 C17 1.388(3)
C17 C18 1.384(3)
C17 H17 0.9500
C18 C19 1.380(3)
C18 H18 0.9500
C19 C20 1.390(3)
C19 H19 0.9500
C20 N3 1.338(2)
C20 C21 1.510(3)
C22 C23 1.505(3)
C23 N4 1.332(3)
C23 C24 1.392(3)
C24 C25 1.389(3)
C24 H24 0.9500
C25 C26 1.383(3)
C25 H25 0.9500
C26 C27 1.393(3)
C26 H26 0.9500
C27 N4 1.336(3)
C27 C28 1.501(3)
C29 N5 1.493(3)
C29 C30 1.513(3)
C29 H29A 0.9900
C29 H29B 0.9900
C30 C31 1.513(3)
C30 H30A 0.9900
C30 H30B 0.9900
C31 N6 1.487(3)
C31 H31A 0.9900
C31 H31B 0.9900
N5 H5A 0.9500
N5 H5B 0.9500
N5 H5C 0.9500
N6 H6A 0.9502
N6 H6B 0.9499
N6 H6C 0.9500

loop_
_geom_hbond_atom_site_label_D
_geom_hbond_atom_site_label_H
_geom_hbond_atom_site_label_A
_geom_hbond_site_symmetry_A
_geom_hbond_distance_DH
_geom_hbond_distance_HA
_geom_hbond_distance_DA
_geom_hbond_angle_DHA
O2 H2A O19 . 0.95 1.94 2.830(2) 154.3
O5 H5AA O20 . 0.95 1.67 2.592(2) 163.9
O7 H7A O3 . 0.95 1.51 2.455(2) 176.5
O7 H7A O4 . 0.95 2.57 3.119(2) 116.8
O9 H9A O22 . 0.95 1.64 2.588(2) 171.9
O11 H11A O13 2_655 0.95 1.50 2.445(2) 177.3
O11 H11A O14 2_655 0.95 2.61 3.181(2) 118.9
O16 H16A O24 . 0.95 1.60 2.551(2) 173.7
O17 H17A O15 . 0.95 1.90 2.838(2) 166.7
O17 H17A N4 . 0.95 2.43 2.956(2) 114.9
O17 H17B O14 . 0.95 1.87 2.821(2) 174.8
O18 H18B O1 . 0.95 1.89 2.815(2) 164.3
O18 H18A O17 3_666 0.95 1.88 2.809(2) 165.8
O19 H19B N1 . 0.95 2.22 3.092(2) 152.4
O19 H19A O13 2_655 0.95 2.34 3.174(2) 146.1
O20 H20B O12 4_575 0.95 1.87 2.793(2) 164.4
O20 H20A O22 . 0.95 1.95 2.875(3) 164.7
O21 H21B O10 . 0.95 1.89 2.834(2) 169.8
O21 H21A O19 4_575 0.95 1.85 2.784(2) 165.8
O22 H22A O21 . 0.95 1.88 2.818(2) 167.5
O22 H22B O17 4_565 0.95 1.81 2.742(2) 166.7
O23 H23B O6 . 0.95 1.85 2.749(2) 156.8
O23 H23A O12 4_575 0.95 1.96 2.899(2) 169.9
O24 H24B O18 4_465 0.95 1.79 2.706(2) 161.3
O24 H24A O12 2_545 0.95 1.86 2.761(2) 156.5
N5 H5A N2 . 0.95 2.40 3.342(3) 171.1
N5 H5A O6 . 0.95 2.61 3.227(2) 123.4
N5 H5B O4 . 0.95 1.95 2.879(2) 166.3
N5 H5C O23 3_675 0.95 2.06 2.991(3) 166.1
N6 H6A O14 2_655 0.95 2.01 2.938(2) 164.3
N6 H6B O21 3_665 0.95 1.90 2.849(2) 173.5
N6 H6C N3 . 0.95 2.17 3.070(2) 158.3
C5 H5 O18 4_575 0.95 2.56 3.429(3) 153
C10 H10 O1 4_475 0.95 2.50 3.335(3) 147
C11 H11 O18 4_475 0.95 2.52 3.427(3) 159
C19 H19 O15 2_555 0.95 2.46 3.266(3) 143
C25 H25 O24 3_555 0.95 2.56 3.485(3) 165
C26 H26 O16 3_555 0.95 2.56 3.287(3) 134
C31 H31A N2 1_555 0.99 2.52 3.391(3) 146
C31 H31B O10 1_555 0.99 2.54 3.175(3) 122

loop_
_geom_torsion_atom_site_label_1
_geom_torsion_atom_site_label_2
_geom_torsion_atom_site_label_3
_geom_torsion_atom_site_label_4
_geom_torsion
O1 C1 C2 N1 -177.34(19)
O2 C1 C2 N1 3.4(3)
O1 C1 C2 C3 3.2(3)
O2 C1 C2 C3 -176.03(18)
N1 C2 C3 C4 -1.2(3)
C1 C2 C3 C4 178.17(19)
C2 C3 C4 C5 1.3(3)
C3 C4 C5 C6 0.0(3)
C4 C5 C6 N1 -1.5(3)
C4 C5 C6 C7 178.33(19)
N1 C6 C7 O4 177.41(19)
C5 C6 C7 O4 -2.4(3)
N1 C6 C7 O3 -1.6(3)
C5 C6 C7 O3 178.6(2)
O6 C8 C9 N2 -10.0(3)
O5 C8 C9 N2 169.95(18)
O6 C8 C9 C10 170.0(2)
O5 C8 C9 C10 -10.1(3)
N2 C9 C10 C11 1.2(3)
C8 C9 C10 C11 -178.76(19)
C9 C10 C11 C12 -1.8(3)
C10 C11 C12 C13 0.4(3)
C11 C12 C13 N2 1.7(3)
C11 C12 C13 C14 -175.90(19)
N2 C13 C14 O8 -171.6(2)
C12 C13 C14 O8 6.2(3)
N2 C13 C14 O7 7.5(3)
C12 C13 C14 O7 -174.77(19)
O10 C15 C16 N3 -0.2(3)
O9 C15 C16 N3 179.01(17)
O10 C15 C16 C17 -179.6(2)
O9 C15 C16 C17 -0.4(3)
N3 C16 C17 C18 -1.5(3)
C15 C16 C17 C18 177.83(19)
C16 C17 C18 C19 0.4(3)
C17 C18 C19 C20 1.1(3)
C18 C19 C20 N3 -1.6(3)
C18 C19 C20 C21 178.60(19)
N3 C20 C21 O12 -168.41(18)
C19 C20 C21 O12 11.4(3)
N3 C20 C21 O11 12.3(3)
C19 C20 C21 O11 -167.82(19)
O14 C22 C23 N4 4.0(3)
O13 C22 C23 N4 -176.68(19)
O14 C22 C23 C24 -174.4(2)
O13 C22 C23 C24 4.9(3)
N4 C23 C24 C25 0.8(3)
C22 C23 C24 C25 179.11(19)
C23 C24 C25 C26 -0.3(3)
C24 C25 C26 C27 -0.6(3)
C25 C26 C27 N4 1.0(3)
C25 C26 C27 C28 -177.05(18)
N4 C27 C28 O15 4.3(3)
C26 C27 C28 O15 -177.5(2)
N4 C27 C28 O16 -174.48(17)
C26 C27 C28 O16 3.7(3)
N5 C29 C30 C31 65.6(2)
C29 C30 C31 N6 176.28(17)
C5 C6 N1 C2 1.6(3)
C7 C6 N1 C2 -178.23(18)
C3 C2 N1 C6 -0.2(3)
C1 C2 N1 C6 -179.62(17)
C12 C13 N2 C9 -2.3(3)
C14 C13 N2 C9 175.36(18)
C10 C9 N2 C13 0.8(3)
C8 C9 N2 C13 -179.19(18)
C19 C20 N3 C16 0.5(3)
C21 C20 N3 C16 -179.69(17)
C17 C16 N3 C20 1.1(3)
C15 C16 N3 C20 -178.31(17)
C24 C23 N4 C27 -0.4(3)
C22 C23 N4 C27 -178.80(17)
C26 C27 N4 C23 -0.5(3)
C28 C27 N4 C23 177.68(17)

loop_
_cod_related_entry_id
_cod_related_entry_database
_cod_related_entry_code
1 ChemSpider 21119731
